data_4337475
loop_
_publ_author_name
'Yadav, Dhirendra'
'Siwatch, Rahul Kumar'
'Sinhababu, Soumen'
'Nagendran, Selvarajan'

_publ_section_title
;
 Aminotroponiminato(chloro)germylene stabilized copper(I) iodide
 complexes: synthesis and structure.
;
_journal_issue 1
_journal_name_full 'Inorganic chemistry'
_journal_page_first 600
_journal_page_last 606
_journal_paper_doi 10.1021/ic402742f
_journal_volume 53
_journal_year 2014
_chemical_formula_moiety 'C40 H56 Cl2 Cu2 Ge2 I2 N6'
_chemical_formula_sum 'C40 H56 Cl2 Cu2 Ge2 I2 N6'
_chemical_formula_weight 1217.93
_chemical_name_systematic
; 
 ? 
;
_space_group_IT_number 14
_symmetry_cell_setting monoclinic
_symmetry_space_group_name_Hall '-P 2yn'
_symmetry_space_group_name_H-M 'P 1 21/n 1'
_atom_sites_solution_hydrogens geom
_atom_sites_solution_primary direct
_atom_sites_solution_secondary difmap
_audit_creation_method SHELXL-97
_cell_angle_alpha 90.00
_cell_angle_beta 90.856(2)
_cell_angle_gamma 90.00
_cell_formula_units_Z 2
_cell_length_a 9.8792(10)
_cell_length_b 12.7926(12)
_cell_length_c 19.0572(18)
_cell_measurement_reflns_used 3259
_cell_measurement_temperature 298(2)
_cell_measurement_theta_max 23.75
_cell_measurement_theta_min 2.31
_cell_volume 2408.2(4)
_computing_cell_refinement 'Bruker SMART'
_computing_data_collection 'Bruker SMART'
_computing_data_reduction 'Bruker SAINT'
_computing_molecular_graphics 'Bruker SHELXTL'
_computing_publication_material 'Bruker SHELXTL'
_computing_structure_refinement 'SHELXL-97 (Sheldrick, 1997)'
_computing_structure_solution 'SHELXS-97 (Sheldrick, 1990)'
_diffrn_ambient_temperature 298(2)
_diffrn_measured_fraction_theta_full 0.996
_diffrn_measured_fraction_theta_max 0.996
_diffrn_measurement_device_type 'CCD area detector'
_diffrn_measurement_method 'phi and omega scans'
_diffrn_radiation_monochromator graphite
_diffrn_radiation_source 'fine-focus sealed tube'
_diffrn_radiation_type MoK\a
_diffrn_radiation_wavelength 0.71073
_diffrn_reflns_av_R_equivalents 0.0308
_diffrn_reflns_av_sigmaI/netI 0.0372
_diffrn_reflns_limit_h_max 11
_diffrn_reflns_limit_h_min -11
_diffrn_reflns_limit_k_max 13
_diffrn_reflns_limit_k_min -15
_diffrn_reflns_limit_l_max 17
_diffrn_reflns_limit_l_min -22
_diffrn_reflns_number 12335
_diffrn_reflns_theta_full 25.00
_diffrn_reflns_theta_max 25.00
_diffrn_reflns_theta_min 1.92
_exptl_absorpt_coefficient_mu 3.534
_exptl_absorpt_correction_T_max .219
_exptl_absorpt_correction_T_min .120
_exptl_absorpt_correction_type multi-scan
_exptl_absorpt_process_details '(SADABS; Bruker, 2000)'
_exptl_crystal_colour yellow
_exptl_crystal_density_diffrn 1.680
_exptl_crystal_density_method 'not measured'
_exptl_crystal_description block
_exptl_crystal_F_000 1200.0
_exptl_crystal_size_max 0.64
_exptl_crystal_size_mid 0.55
_exptl_crystal_size_min 0.43
_refine_diff_density_max 1.175
_refine_diff_density_min -0.601
_refine_diff_density_rms 0.088
_refine_ls_extinction_method none
_refine_ls_goodness_of_fit_ref 1.026
_refine_ls_hydrogen_treatment mixed
_refine_ls_matrix_type full
_refine_ls_number_parameters 248
_refine_ls_number_reflns 4223
_refine_ls_number_restraints 0
_refine_ls_restrained_S_all 1.026
_refine_ls_R_factor_all 0.0631
_refine_ls_R_factor_gt 0.0437
_refine_ls_shift/su_max 0.001
_refine_ls_shift/su_mean 0.000
_refine_ls_structure_factor_coef Fsqd
_refine_ls_weighting_details 'calc w=1/[\s^2^(Fo^2^)+(0.0653P)^2^+1.5553P] where P=(Fo^2^+2Fc^2^)/3'
_refine_ls_weighting_scheme calc
_refine_ls_wR_factor_gt 0.1115
_refine_ls_wR_factor_ref 0.1206
_reflns_number_gt 3098
_reflns_number_total 4223
_reflns_threshold_expression >2sigma(I)
_cod_data_source_file ic402742f_si_001.cif
_cod_data_source_block compound4
_cod_depositor_comments
;
The following automatic conversions were performed:

'_symmetry_cell_setting' value 'Monoclinic' changed to 'monoclinic'
according to
/usr/data/users/saulius/automatic-downloads/current/ACS/lib/dictionaries/cif_core.dic
dictionary named 'cif_core.dic' version 2.4.2 from 2011-04-26.

Automatic conversion script
Id: cif_fix_values 2281 2013-09-26 08:29:07Z andrius 
;
_cod_original_sg_symbol_H-M 'P 21/n'
_cod_database_code 4337475

loop_
_symmetry_equiv_pos_as_xyz
'x, y, z'
'-x+1/2, y+1/2, -z+1/2'
'-x, -y, -z'
'x-1/2, -y-1/2, z-1/2'

loop_
_atom_site_label
_atom_site_type_symbol
_atom_site_fract_x
_atom_site_fract_y
_atom_site_fract_z
_atom_site_U_iso_or_equiv
_atom_site_adp_type
_atom_site_occupancy
_atom_site_symmetry_multiplicity
_atom_site_calc_flag
_atom_site_refinement_flags
I1 I 0.87422(4) 0.60083(4) 0.06868(2) 0.07251(18) Uani 1 1 d .
Ge1 Ge 0.90619(5) 0.30521(5) 0.10178(3) 0.05479(19) Uani 1 1 d .
Cu1 Cu 1.05108(7) 0.43695(7) 0.06193(4) 0.0700(2) Uani 1 1 d .
Cl1 Cl 0.97841(17) 0.13865(15) 0.12890(10) 0.0859(5) Uani 1 1 d .
N1 N 0.7536(4) 0.2685(3) 0.0437(2) 0.0480(10) Uani 1 1 d .
N3 N 1.2233(5) 0.4870(4) 0.1125(3) 0.0620(12) Uani 1 1 d .
C1 C 0.6363(5) 0.2576(4) 0.0764(3) 0.0473(12) Uani 1 1 d .
C8 C 0.7742(6) 0.2548(5) -0.0317(3) 0.0605(14) Uani 1 1 d .
H8A H 0.8321 0.3105 -0.0483 0.073 Uiso 1 1 calc R
H8B H 0.6875 0.2611 -0.0559 0.073 Uiso 1 1 calc R
C7 C 0.6464(5) 0.2770(4) 0.1518(3) 0.0600(14) Uani 1 1 d .
N2 N 0.7717(5) 0.3063(5) 0.1725(2) 0.0768(16) Uani 1 1 d .
C2 C 0.5162(6) 0.2309(5) 0.0408(3) 0.0710(16) Uani 1 1 d .
H2 H 0.5264 0.2220 -0.0072 0.085 Uiso 1 1 calc R
C6 C 0.5420(6) 0.2671(6) 0.1989(4) 0.085(2) Uani 1 1 d .
H6 H 0.5666 0.2804 0.2454 0.103 Uiso 1 1 calc R
C16 C 1.3435(6) 0.4881(5) 0.0818(4) 0.0731(17) Uani 1 1 d .
H16 H 1.3494 0.4645 0.0358 0.088 Uiso 1 1 calc R
C9 C 0.8191(9) 0.3029(7) 0.2511(4) 0.102(2) Uani 1 1 d .
H9A H 0.7682 0.2488 0.2747 0.122 Uiso 1 1 calc R
H9B H 0.9137 0.2826 0.2528 0.122 Uiso 1 1 calc R
C3 C 0.3863(6) 0.2155(6) 0.0632(4) 0.088(2) Uani 1 1 d .
H3 H 0.3235 0.1986 0.0282 0.105 Uiso 1 1 calc R
C18 C 1.4601(7) 0.5229(6) 0.1156(4) 0.088(2) Uani 1 1 d .
H18 H 1.5425 0.5229 0.0927 0.106 Uiso 1 1 calc R
C19 C 1.3296(8) 0.5554(7) 0.2152(4) 0.099(2) Uani 1 1 d .
H19 H 1.3219 0.5770 0.2615 0.118 Uiso 1 1 calc R
C17 C 1.2183(7) 0.5211(6) 0.1774(4) 0.087(2) Uani 1 1 d .
H17 H 1.1346 0.5222 0.1991 0.104 Uiso 1 1 calc R
C5 C 0.4076(7) 0.2408(7) 0.1889(4) 0.104(3) Uani 1 1 d .
H5 H 0.3579 0.2356 0.2298 0.125 Uiso 1 1 calc R
C4 C 0.3363(7) 0.2214(7) 0.1291(5) 0.099(2) Uani 1 1 d .
H4 H 0.2437 0.2110 0.1336 0.119 Uiso 1 1 calc R
C10 C 0.8372(8) 0.1505(6) -0.0506(3) 0.087(2) Uani 1 1 d .
H10 H 0.9254 0.1468 -0.0265 0.104 Uiso 1 1 calc R
C20 C 1.4520(8) 0.5566(6) 0.1823(5) 0.097(3) Uani 1 1 d .
H20 H 1.5290 0.5806 0.2060 0.116 Uiso 1 1 calc R
C13 C 0.7604(11) 0.0588(6) -0.0299(5) 0.125(3) Uani 1 1 d .
H13A H 0.7378 0.0643 0.0188 0.187 Uiso 1 1 calc R
H13B H 0.8139 -0.0028 -0.0370 0.187 Uiso 1 1 calc R
H13C H 0.6788 0.0545 -0.0577 0.187 Uiso 1 1 calc R
C12 C 0.8638(11) 0.1512(8) -0.1298(4) 0.131(3) Uani 1 1 d .
H12A H 0.9231 0.0944 -0.1412 0.197 Uiso 1 1 calc R
H12B H 0.9052 0.2162 -0.1426 0.197 Uiso 1 1 calc R
H12C H 0.7796 0.1433 -0.1551 0.197 Uiso 1 1 calc R
C11 C 0.806(2) 0.3913(8) 0.2868(5) 0.250(11) Uani 1 1 d .
H11 H 0.7067 0.3935 0.2877 0.300 Uiso 1 1 calc R
C14 C 0.8268(16) 0.4876(12) 0.2651(7) 0.207(7) Uani 1 1 d .
H14A H 0.9164 0.5093 0.2788 0.310 Uiso 1 1 calc R
H14B H 0.7616 0.5335 0.2857 0.310 Uiso 1 1 calc R
H14C H 0.8178 0.4903 0.2149 0.310 Uiso 1 1 calc R
C15 C 0.831(3) 0.3843(11) 0.3632(6) 0.317(14) Uani 1 1 d .
H15A H 0.9256 0.3959 0.3730 0.475 Uiso 1 1 calc R
H15B H 0.8059 0.3162 0.3795 0.475 Uiso 1 1 calc R
H15C H 0.7786 0.4364 0.3867 0.475 Uiso 1 1 calc R

loop_
_atom_site_aniso_label
_atom_site_aniso_U_11
_atom_site_aniso_U_22
_atom_site_aniso_U_33
_atom_site_aniso_U_23
_atom_site_aniso_U_13
_atom_site_aniso_U_12
I1 0.0592(3) 0.1002(4) 0.0583(3) -0.0039(2) 0.00714(18) -0.0024(2)
Ge1 0.0427(3) 0.0758(4) 0.0458(3) -0.0030(3) -0.0013(2) -0.0127(3)
Cu1 0.0537(4) 0.0925(6) 0.0637(5) -0.0052(4) 0.0008(3) -0.0236(4)
Cl1 0.0627(9) 0.1001(12) 0.0943(12) 0.0219(10) -0.0150(8) 0.0051(9)
N1 0.046(2) 0.055(3) 0.042(2) -0.0044(19) -0.0042(18) -0.0050(19)
N3 0.053(3) 0.073(3) 0.060(3) -0.004(2) -0.004(2) -0.018(2)
C1 0.045(3) 0.042(3) 0.055(3) -0.003(2) -0.003(2) 0.003(2)
C8 0.061(3) 0.073(4) 0.047(3) 0.003(3) -0.005(3) -0.011(3)
C7 0.047(3) 0.066(4) 0.067(4) -0.012(3) 0.012(3) -0.003(3)
N2 0.060(3) 0.127(5) 0.043(3) -0.027(3) 0.003(2) -0.019(3)
C2 0.054(3) 0.087(4) 0.071(4) -0.005(3) -0.005(3) -0.007(3)
C6 0.059(4) 0.130(6) 0.067(4) -0.026(4) 0.015(3) -0.020(4)
C16 0.052(3) 0.087(5) 0.080(4) -0.007(3) -0.003(3) -0.011(3)
C9 0.102(6) 0.119(7) 0.085(5) 0.008(5) -0.001(4) -0.014(5)
C3 0.050(4) 0.109(6) 0.103(6) -0.002(4) -0.011(4) -0.016(3)
C18 0.053(4) 0.101(6) 0.111(6) -0.012(5) -0.008(4) -0.015(4)
C19 0.083(5) 0.132(7) 0.080(5) -0.028(5) -0.022(4) -0.006(5)
C17 0.066(4) 0.116(6) 0.078(5) -0.011(4) -0.003(3) -0.013(4)
C5 0.066(4) 0.146(7) 0.101(6) -0.028(5) 0.038(4) -0.021(5)
C4 0.045(4) 0.130(7) 0.123(7) -0.012(5) 0.015(4) -0.014(4)
C10 0.112(6) 0.089(5) 0.060(4) -0.010(4) 0.019(4) 0.008(4)
C20 0.068(5) 0.094(5) 0.127(7) -0.020(5) -0.039(5) -0.009(4)
C13 0.200(11) 0.076(5) 0.099(6) -0.018(5) 0.028(6) -0.014(6)
C12 0.187(10) 0.138(8) 0.071(5) -0.022(5) 0.039(6) -0.006(7)
C11 0.58(3) 0.104(8) 0.066(6) -0.009(6) -0.065(11) -0.127(13)
C14 0.29(2) 0.195(14) 0.133(11) 0.011(10) 0.013(12) 0.039(14)
C15 0.68(4) 0.180(14) 0.086(8) -0.030(8) -0.126(16) 0.002(18)

loop_
_atom_type_symbol
_atom_type_description
_atom_type_scat_dispersion_real
_atom_type_scat_dispersion_imag
_atom_type_scat_source
C C 0.0033 0.0016 'International Tables Vol C Tables 4.2.6.8 and 6.1.1.4'
H H 0.0000 0.0000 'International Tables Vol C Tables 4.2.6.8 and 6.1.1.4'
N N 0.0061 0.0033 'International Tables Vol C Tables 4.2.6.8 and 6.1.1.4'
Cu Cu 0.3201 1.2651 'International Tables Vol C Tables 4.2.6.8 and 6.1.1.4'
Ge Ge 0.1547 1.8001 'International Tables Vol C Tables 4.2.6.8 and 6.1.1.4'
I I -0.4742 1.8119 'International Tables Vol C Tables 4.2.6.8 and 6.1.1.4'
Cl Cl 0.1484 0.1585 'International Tables Vol C Tables 4.2.6.8 and 6.1.1.4'

loop_
_geom_angle_atom_site_label_1
_geom_angle_atom_site_label_2
_geom_angle_atom_site_label_3
_geom_angle
_geom_angle_site_symmetry_1
_geom_angle_site_symmetry_3
Cu1 I1 Cu1 68.21(3) 3_765 .
N2 Ge1 N1 81.91(18) . .
N2 Ge1 Cl1 93.73(19) . .
N1 Ge1 Cl1 98.11(13) . .
N2 Ge1 Cu1 131.22(17) . .
N1 Ge1 Cu1 117.92(13) . .
Cl1 Ge1 Cu1 123.30(5) . .
N3 Cu1 Ge1 125.45(14) . .
N3 Cu1 I1 104.95(14) . 3_765
Ge1 Cu1 I1 110.67(3) . 3_765
N3 Cu1 I1 105.39(15) . .
Ge1 Cu1 I1 98.18(3) . .
I1 Cu1 I1 111.79(3) 3_765 .
N3 Cu1 Cu1 117.82(14) . 3_765
Ge1 Cu1 Cu1 116.01(4) . 3_765
I1 Cu1 Cu1 57.18(3) 3_765 3_765
I1 Cu1 Cu1 54.60(3) . 3_765
C1 N1 C8 125.5(4) . .
C1 N1 Ge1 116.0(3) . .
C8 N1 Ge1 118.5(3) . .
C17 N3 C16 117.2(5) . .
C17 N3 Cu1 120.3(4) . .
C16 N3 Cu1 122.5(4) . .
N1 C1 C2 122.4(5) . .
N1 C1 C7 113.3(4) . .
C2 C1 C7 124.3(5) . .
N1 C8 C10 113.7(5) . .
N1 C8 H8A 108.8 . .
C10 C8 H8A 108.8 . .
N1 C8 H8B 108.8 . .
C10 C8 H8B 108.8 . .
H8A C8 H8B 107.7 . .
N2 C7 C6 121.8(6) . .
N2 C7 C1 112.6(5) . .
C6 C7 C1 125.6(5) . .
C7 N2 C9 122.3(5) . .
C7 N2 Ge1 116.0(4) . .
C9 N2 Ge1 118.3(4) . .
C3 C2 C1 132.4(6) . .
C3 C2 H2 113.8 . .
C1 C2 H2 113.8 . .
C5 C6 C7 131.1(7) . .
C5 C6 H6 114.4 . .
C7 C6 H6 114.4 . .
N3 C16 C18 122.7(7) . .
N3 C16 H16 118.7 . .
C18 C16 H16 118.7 . .
C11 C9 N2 115.9(8) . .
C11 C9 H9A 108.3 . .
N2 C9 H9A 108.3 . .
C11 C9 H9B 108.3 . .
N2 C9 H9B 108.3 . .
H9A C9 H9B 107.4 . .
C4 C3 C2 129.3(7) . .
C4 C3 H3 115.3 . .
C2 C3 H3 115.3 . .
C20 C18 C16 118.8(7) . .
C20 C18 H18 120.6 . .
C16 C18 H18 120.6 . .
C20 C19 C17 117.9(7) . .
C20 C19 H19 121.0 . .
C17 C19 H19 121.0 . .
N3 C17 C19 123.9(7) . .
N3 C17 H17 118.1 . .
C19 C17 H17 118.1 . .
C4 C5 C6 130.4(7) . .
C4 C5 H5 114.8 . .
C6 C5 H5 114.8 . .
C5 C4 C3 126.7(6) . .
C5 C4 H4 116.7 . .
C3 C4 H4 116.7 . .
C13 C10 C8 115.2(6) . .
C13 C10 C12 111.7(7) . .
C8 C10 C12 107.8(6) . .
C13 C10 H10 107.3 . .
C8 C10 H10 107.3 . .
C12 C10 H10 107.3 . .
C18 C20 C19 119.5(6) . .
C18 C20 H20 120.2 . .
C19 C20 H20 120.2 . .
C10 C13 H13A 109.5 . .
C10 C13 H13B 109.5 . .
H13A C13 H13B 109.5 . .
C10 C13 H13C 109.5 . .
H13A C13 H13C 109.5 . .
H13B C13 H13C 109.5 . .
C10 C12 H12A 109.5 . .
C10 C12 H12B 109.5 . .
H12A C12 H12B 109.5 . .
C10 C12 H12C 109.5 . .
H12A C12 H12C 109.5 . .
H12B C12 H12C 109.5 . .
C14 C11 C9 128.2(12) . .
C14 C11 C15 109.9(10) . .
C9 C11 C15 116.0(11) . .
C14 C11 H11 98.0 . .
C9 C11 H11 98.0 . .
C15 C11 H11 98.0 . .
C11 C14 H14A 109.5 . .
C11 C14 H14B 109.5 . .
H14A C14 H14B 109.5 . .
C11 C14 H14C 109.5 . .
H14A C14 H14C 109.5 . .
H14B C14 H14C 109.5 . .
C11 C15 H15A 109.5 . .
C11 C15 H15B 109.5 . .
H15A C15 H15B 109.5 . .
C11 C15 H15C 109.5 . .
H15A C15 H15C 109.5 . .
H15B C15 H15C 109.5 . .

loop_
_geom_bond_atom_site_label_1
_geom_bond_atom_site_label_2
_geom_bond_distance
_geom_bond_site_symmetry_2
I1 Cu1 2.6511(9) 3_765
I1 Cu1 2.7333(10) .
Ge1 N2 1.907(5) .
Ge1 N1 1.915(4) .
Ge1 Cl1 2.3033(19) .
Ge1 Cu1 2.3449(9) .
Cu1 N3 2.046(4) .
Cu1 I1 2.6512(9) 3_765
Cu1 Cu1 3.0200(16) 3_765
N1 C1 1.331(6) .
N1 C8 1.465(7) .
N3 C17 1.313(8) .
N3 C16 1.331(8) .
C1 C2 1.400(7) .
C1 C7 1.460(8) .
C8 C10 1.517(9) .
C8 H8A 0.9700 .
C8 H8B 0.9700 .
C7 N2 1.346(7) .
C7 C6 1.384(8) .
N2 C9 1.564(8) .
C2 C3 1.372(8) .
C2 H2 0.9300 .
C6 C5 1.381(9) .
C6 H6 0.9300 .
C16 C18 1.385(8) .
C16 H16 0.9300 .
C9 C11 1.327(13) .
C9 H9A 0.9700 .
C9 H9B 0.9700 .
C3 C4 1.358(10) .
C3 H3 0.9300 .
C18 C20 1.346(11) .
C18 H18 0.9300 .
C19 C20 1.370(11) .
C19 C17 1.377(9) .
C19 H19 0.9300 .
C17 H17 0.9300 .
C5 C4 1.353(10) .
C5 H5 0.9300 .
C4 H4 0.9300 .
C10 C13 1.455(11) .
C10 C12 1.535(10) .
C10 H10 0.9800 .
C20 H20 0.9300 .
C13 H13A 0.9600 .
C13 H13B 0.9600 .
C13 H13C 0.9600 .
C12 H12A 0.9600 .
C12 H12B 0.9600 .
C12 H12C 0.9600 .
C11 C14 1.318(15) .
C11 C15 1.475(14) .
C11 H11 0.9800 .
C14 H14A 0.9600 .
C14 H14B 0.9600 .
C14 H14C 0.9600 .
C15 H15A 0.9600 .
C15 H15B 0.9600 .
C15 H15C 0.9600 .

loop_
_geom_torsion_atom_site_label_1
_geom_torsion_atom_site_label_2
_geom_torsion_atom_site_label_3
_geom_torsion_atom_site_label_4
_geom_torsion
_geom_torsion_site_symmetry_1
_geom_torsion_site_symmetry_4
N2 Ge1 Cu1 N3 77.4(3) . .
N1 Ge1 Cu1 N3 -178.0(2) . .
Cl1 Ge1 Cu1 N3 -55.4(2) . .
N2 Ge1 Cu1 I1 -155.2(2) . 3_765
N1 Ge1 Cu1 I1 -50.60(15) . 3_765
Cl1 Ge1 Cu1 I1 72.02(7) . 3_765
N2 Ge1 Cu1 I1 -38.2(2) . .
N1 Ge1 Cu1 I1 66.46(15) . .
Cl1 Ge1 Cu1 I1 -170.92(6) . .
N2 Ge1 Cu1 Cu1 -92.6(2) . 3_765
N1 Ge1 Cu1 Cu1 11.99(16) . 3_765
Cl1 Ge1 Cu1 Cu1 134.60(7) . 3_765
Cu1 I1 Cu1 N3 113.47(15) 3_765 .
Cu1 I1 Cu1 Ge1 -116.20(4) 3_765 .
Cu1 I1 Cu1 I1 0.0 3_765 3_765
N2 Ge1 N1 C1 -2.3(4) . .
Cl1 Ge1 N1 C1 90.3(4) . .
Cu1 Ge1 N1 C1 -135.0(3) . .
N2 Ge1 N1 C8 177.7(4) . .
Cl1 Ge1 N1 C8 -89.7(4) . .
Cu1 Ge1 N1 C8 45.0(4) . .
Ge1 Cu1 N3 C17 -56.2(6) . .
I1 Cu1 N3 C17 174.1(5) 3_765 .
I1 Cu1 N3 C17 55.9(5) . .
Cu1 Cu1 N3 C17 113.6(5) 3_765 .
Ge1 Cu1 N3 C16 124.7(5) . .
I1 Cu1 N3 C16 -5.0(5) 3_765 .
I1 Cu1 N3 C16 -123.2(5) . .
Cu1 Cu1 N3 C16 -65.5(5) 3_765 .
C8 N1 C1 C2 0.0(8) . .
Ge1 N1 C1 C2 180.0(4) . .
C8 N1 C1 C7 -179.5(5) . .
Ge1 N1 C1 C7 0.5(6) . .
C1 N1 C8 C10 -101.5(6) . .
Ge1 N1 C8 C10 78.5(6) . .
N1 C1 C7 N2 2.6(7) . .
C2 C1 C7 N2 -176.9(6) . .
N1 C1 C7 C6 -177.1(6) . .
C2 C1 C7 C6 3.4(10) . .
C6 C7 N2 C9 16.3(10) . .
C1 C7 N2 C9 -163.4(6) . .
C6 C7 N2 Ge1 175.2(5) . .
C1 C7 N2 Ge1 -4.5(7) . .
N1 Ge1 N2 C7 3.8(5) . .
Cl1 Ge1 N2 C7 -93.8(5) . .
Cu1 Ge1 N2 C7 124.1(4) . .
N1 Ge1 N2 C9 163.6(5) . .
Cl1 Ge1 N2 C9 65.9(5) . .
Cu1 Ge1 N2 C9 -76.2(6) . .
N1 C1 C2 C3 179.8(7) . .
C7 C1 C2 C3 -0.8(11) . .
N2 C7 C6 C5 178.4(8) . .
C1 C7 C6 C5 -1.9(13) . .
C17 N3 C16 C18 0.2(10) . .
Cu1 N3 C16 C18 179.4(5) . .
C7 N2 C9 C11 -94.2(12) . .
Ge1 N2 C9 C11 107.4(12) . .
C1 C2 C3 C4 -0.5(14) . .
N3 C16 C18 C20 0.3(11) . .
C16 N3 C17 C19 -1.4(11) . .
Cu1 N3 C17 C19 179.5(6) . .
C20 C19 C17 N3 1.9(13) . .
C7 C6 C5 C4 -3.4(17) . .
C6 C5 C4 C3 5.7(17) . .
C2 C3 C4 C5 -2.6(16) . .
N1 C8 C10 C13 59.4(8) . .
N1 C8 C10 C12 -175.2(6) . .
C16 C18 C20 C19 0.3(12) . .
C17 C19 C20 C18 -1.3(13) . .
N2 C9 C11 C14 -39(3) . .
N2 C9 C11 C15 171.2(15) . .
